data_4101770
loop_
_publ_author_name
'Stephen M. Goldup'
'David A. Leigh'
'Paul R. McGonigal'
'Vicki E. Ronaldson'
'Alexandra M. Z. Slawin'

_publ_section_title
;
 Two Axles Threaded Using a Single Template Site: Active Metal Template
 Macrobicyclic [3]Rotaxanes
;
_journal_name_full 'Journal of the American Chemical Society'
_journal_page_first 315
_journal_page_last 320
_journal_paper_doi 10.1021/ja9080716
_journal_volume 132
_journal_year 2010
_chemical_formula_moiety 'C51 H76 Cl2 N2 O6 Pd'
_chemical_formula_sum 'C51 H76 Cl2 N2 O6 Pd'
_chemical_formula_weight 990.44
_chemical_name_systematic
; 
 ? 
;
_space_group_IT_number 14
_symmetry_cell_setting monoclinic
_symmetry_space_group_name_Hall '-P 2ybc'
_symmetry_space_group_name_H-M 'P 1 21/c 1'
_atom_sites_solution_hydrogens geom
_atom_sites_solution_primary direct
_atom_sites_solution_secondary difmap
_audit_creation_method SHELXL-97
_cell_angle_alpha 90.00
_cell_angle_beta 102.806(4)
_cell_angle_gamma 90.00
_cell_formula_units_Z 4
_cell_length_a 18.431(5)
_cell_length_b 21.805(6)
_cell_length_c 12.751(4)
_cell_measurement_reflns_used 11672
_cell_measurement_temperature 93(2)
_cell_measurement_theta_max 27.7613
_cell_measurement_theta_min 1.1329
_cell_volume 4997(2)
_computing_cell_refinement 'CrystalClear (Rigaku Corp., 2004)'
_computing_data_collection 'CrystalClear (Rigaku Corp., 2004)'
_computing_data_reduction 'CrystalClear (Rigaku Corp., 2004)'
_computing_molecular_graphics 'Bruker SHELXTL'
_computing_publication_material 'Bruker SHELXTL'
_computing_structure_refinement 'SHELXL-97 (Sheldrick, 1997)'
_computing_structure_solution 'SHELXS-97 (Sheldrick, 1990)'
_diffrn_ambient_temperature 93(2)
_diffrn_measured_fraction_theta_full 0.998
_diffrn_measured_fraction_theta_max 0.995
_diffrn_measurement_device_type CCD
_diffrn_measurement_method '\w scans'
_diffrn_radiation_monochromator confocal
_diffrn_radiation_source 'rotating anode'
_diffrn_radiation_type MoK\a
_diffrn_radiation_wavelength 0.71073
_diffrn_reflns_av_R_equivalents 0.0490
_diffrn_reflns_av_sigmaI/netI 0.0340
_diffrn_reflns_limit_h_max 22
_diffrn_reflns_limit_h_min -21
_diffrn_reflns_limit_k_max 26
_diffrn_reflns_limit_k_min -24
_diffrn_reflns_limit_l_max 15
_diffrn_reflns_limit_l_min -15
_diffrn_reflns_number 47896
_diffrn_reflns_theta_full 25.00
_diffrn_reflns_theta_max 25.40
_diffrn_reflns_theta_min 1.13
_exptl_absorpt_coefficient_mu 0.527
_exptl_absorpt_correction_T_max 1.0000
_exptl_absorpt_correction_T_min 0.9288
_exptl_absorpt_correction_type multi-scan
_exptl_absorpt_process_details 'Jacobson, R. (1998) Private communication'
_exptl_crystal_colour Yellow
_exptl_crystal_density_diffrn 1.316
_exptl_crystal_density_method 'not measured'
_exptl_crystal_description Prism
_exptl_crystal_F_000 2096
_exptl_crystal_size_max 0.2000
_exptl_crystal_size_mid 0.1000
_exptl_crystal_size_min 0.0800
_refine_diff_density_max 1.716
_refine_diff_density_min -1.139
_refine_diff_density_rms 0.109
_refine_ls_extinction_coef 0.0020(7)
_refine_ls_extinction_expression Fc^*^=kFc[1+0.001xFc^2^\l^3^/sin(2\q)]^-1/4^
_refine_ls_extinction_method SHELXL
_refine_ls_goodness_of_fit_ref 1.070
_refine_ls_hydrogen_treatment constr
_refine_ls_matrix_type full
_refine_ls_number_parameters 562
_refine_ls_number_reflns 9169
_refine_ls_number_restraints 40
_refine_ls_restrained_S_all 1.075
_refine_ls_R_factor_all 0.0928
_refine_ls_R_factor_gt 0.0855
_refine_ls_shift/su_max 0.002
_refine_ls_shift/su_mean 0.000
_refine_ls_structure_factor_coef Fsqd
_refine_ls_weighting_details 'calc w=1/[\s^2^(Fo^2^)+(0.1291P)^2^+12.5084P] where P=(Fo^2^+2Fc^2^)/3'
_refine_ls_weighting_scheme calc
_refine_ls_wR_factor_gt 0.2288
_refine_ls_wR_factor_ref 0.2379
_reflns_number_gt 8137
_reflns_number_total 9169
_reflns_threshold_expression >2sigma(I)
_cod_data_source_file ja9080716_si_001.cif
_cod_data_source_block 35.PdCl2(MeCN).
_cod_original_cell_volume 4997(3)
_cod_database_code 4101770

loop_
_symmetry_equiv_pos_as_xyz
'x, y, z'
'-x, y+1/2, -z+1/2'
'-x, -y, -z'
'x, -y-1/2, z-1/2'

loop_
_atom_site_label
_atom_site_type_symbol
_atom_site_fract_x
_atom_site_fract_y
_atom_site_fract_z
_atom_site_U_iso_or_equiv
_atom_site_adp_type
_atom_site_occupancy
_atom_site_symmetry_multiplicity
_atom_site_calc_flag
_atom_site_refinement_flags
_atom_site_disorder_assembly
_atom_site_disorder_group
Pd1 Pd 0.18857(2) 0.005385(19) 0.50186(3) 0.0456(2) Uani 1 1 d . . .
Cl1 Cl 0.20144(8) -0.08707(7) 0.42440(14) 0.0632(4) Uani 1 1 d . . .
Cl2 Cl 0.17443(8) 0.09957(7) 0.57372(11) 0.0587(4) Uani 1 1 d . . .
C1 C 0.1307(4) 0.1141(3) 0.1212(4) 0.0580(15) Uani 1 1 d . . .
H1A H 0.1195 0.1570 0.0974 0.070 Uiso 1 1 calc R . .
H1B H 0.0889 0.0986 0.1507 0.070 Uiso 1 1 calc R . .
O2 O 0.1981(3) 0.1125(2) 0.2034(3) 0.0656(12) Uani 1 1 d . . .
C3 C 0.1957(3) 0.0737(3) 0.2910(4) 0.0497(12) Uani 1 1 d . . .
H3A H 0.1752 0.0332 0.2643 0.060 Uiso 1 1 calc R . .
H3B H 0.1629 0.0917 0.3348 0.060 Uiso 1 1 calc R . .
C4 C 0.2725(3) 0.0661(3) 0.3582(4) 0.0514(13) Uani 1 1 d . . .
N5 N 0.2792(2) 0.0369(2) 0.4545(4) 0.0492(11) Uani 1 1 d . . .
C6 C 0.3465(3) 0.0277(4) 0.5192(5) 0.0658(17) Uani 1 1 d . . .
C7 C 0.4105(3) 0.0466(4) 0.4871(6) 0.088(3) Uani 1 1 d . . .
H7A H 0.4582 0.0396 0.5322 0.105 Uiso 1 1 calc R . .
C8 C 0.4037(4) 0.0758(5) 0.3883(5) 0.094(3) Uani 1 1 d . . .
H8A H 0.4469 0.0886 0.3654 0.112 Uiso 1 1 calc R . .
C9 C 0.3353(3) 0.0859(4) 0.3249(5) 0.070(2) Uani 1 1 d . . .
H9A H 0.3304 0.1064 0.2579 0.084 Uiso 1 1 calc R . .
C10 C 0.3486(3) -0.0067(4) 0.6222(6) 0.077(2) Uani 1 1 d . . .
H10A H 0.3225 0.0174 0.6683 0.092 Uiso 1 1 calc R . .
H10B H 0.3223 -0.0463 0.6056 0.092 Uiso 1 1 calc R . .
O11 O 0.4233(2) -0.0179(3) 0.6790(4) 0.0887(17) Uani 1 1 d . . .
C12 C 0.4483(3) 0.0189(3) 0.7730(5) 0.0598(15) Uani 1 1 d . . .
H12A H 0.4074 0.0250 0.8107 0.072 Uiso 1 1 calc R . .
H12B H 0.4647 0.0596 0.7526 0.072 Uiso 1 1 calc R . .
C13 C 0.5120(3) -0.0136(3) 0.8452(4) 0.0500(13) Uani 1 1 d . . .
C14 C 0.5856(3) 0.0042(3) 0.8554(5) 0.0533(14) Uani 1 1 d . . .
C15 C 0.6428(4) -0.0292(4) 0.9218(6) 0.074(2) Uani 1 1 d . . .
H15A H 0.6934 -0.0176 0.9292 0.089 Uiso 1 1 calc R . .
C16 C 0.6241(5) -0.0793(4) 0.9763(5) 0.084(2) Uani 1 1 d . . .
H16A H 0.6628 -0.1023 1.0209 0.101 Uiso 1 1 calc R . .
C17 C 0.5529(5) -0.0968(4) 0.9687(6) 0.081(2) Uani 1 1 d . . .
H17A H 0.5415 -0.1312 1.0078 0.097 Uiso 1 1 calc R . .
C18 C 0.4970(4) -0.0636(3) 0.9025(5) 0.0625(16) Uani 1 1 d . . .
O19 O 0.4228(3) -0.0779(2) 0.8880(4) 0.0818(15) Uani 1 1 d . . .
C20 C 0.4018(6) -0.1273(4) 0.9482(8) 0.110(4) Uani 1 1 d . . .
H20A H 0.4217 -0.1207 1.0261 0.132 Uiso 1 1 calc R . .
H20B H 0.4220 -0.1664 0.9274 0.132 Uiso 1 1 calc R . .
C21 C 0.3187(7) -0.1295(5) 0.9242(10) 0.143(5) Uani 1 1 d . . .
H21A H 0.2995 -0.0889 0.9397 0.172 Uiso 1 1 calc R . .
H21B H 0.3028 -0.1599 0.9722 0.172 Uiso 1 1 calc R . .
C22 C 0.2853(7) -0.1465(6) 0.8085(11) 0.175(7) Uani 1 1 d D . .
H22A H 0.2887 -0.1099 0.7637 0.210 Uiso 1 1 calc R . .
H22B H 0.3173 -0.1785 0.7872 0.210 Uiso 1 1 calc R . .
C23 C 0.2065(6) -0.1691(6) 0.779(2) 0.39(2) Uani 1 1 d D . .
H23A H 0.2079 -0.2075 0.8210 0.468 Uiso 1 1 calc R . .
H23B H 0.1790 -0.1393 0.8146 0.468 Uiso 1 1 calc R . .
C24 C 0.1534(16) -0.1830(17) 0.6749(19) 0.69(5) Uani 1 1 d DU . .
H24A H 0.1074 -0.2044 0.6821 0.830 Uiso 1 1 calc R . .
H24B H 0.1427 -0.1481 0.6243 0.830 Uiso 1 1 calc R . .
C25 C 0.2147(18) -0.2244(13) 0.6583(18) 0.37(2) Uani 1 1 d DU . .
H25A H 0.2568 -0.2017 0.6399 0.447 Uiso 1 1 calc R . .
H25B H 0.2330 -0.2520 0.7201 0.447 Uiso 1 1 calc R . .
C26 C 0.1680(9) -0.2570(7) 0.564(3) 0.36(2) Uani 1 1 d DU . .
H26A H 0.1670 -0.3008 0.5837 0.432 Uiso 1 1 calc R . .
H26B H 0.1950 -0.2546 0.5048 0.432 Uiso 1 1 calc R . .
C27 C 0.0890(9) -0.2386(6) 0.5165(9) 0.159(6) Uani 1 1 d D . .
H27A H 0.0869 -0.1934 0.5215 0.191 Uiso 1 1 calc R . .
H27B H 0.0585 -0.2552 0.5649 0.191 Uiso 1 1 calc R . .
C28 C 0.0498(6) -0.2556(5) 0.4033(10) 0.225(11) Uani 1 1 d D . .
H28A H 0.0871 -0.2503 0.3588 0.270 Uiso 1 1 calc R . .
H28B H 0.0400 -0.3002 0.4048 0.270 Uiso 1 1 calc R . .
C29 C -0.0208(6) -0.2273(4) 0.3403(9) 0.127(4) Uani 1 1 d D . .
H29A H -0.0601 -0.2309 0.3817 0.153 Uiso 1 1 calc R . .
H29B H -0.0375 -0.2499 0.2718 0.153 Uiso 1 1 calc R . .
C30 C -0.0097(5) -0.1591(4) 0.3158(6) 0.085(2) Uani 1 1 d . . .
H30A H -0.0577 -0.1375 0.3092 0.102 Uiso 1 1 calc R . .
H30B H 0.0260 -0.1409 0.3775 0.102 Uiso 1 1 calc R . .
C31 C 0.0181(4) -0.1478(3) 0.2158(5) 0.0647(16) Uani 1 1 d . . .
H31A H -0.0194 -0.1630 0.1531 0.078 Uiso 1 1 calc R . .
H31B H 0.0644 -0.1716 0.2197 0.078 Uiso 1 1 calc R . .
C32 C 0.0335(3) -0.0808(2) 0.1988(4) 0.0540(13) Uani 1 1 d . . .
H32A H -0.0138 -0.0576 0.1862 0.065 Uiso 1 1 calc R . .
H32B H 0.0666 -0.0643 0.2647 0.065 Uiso 1 1 calc R . .
C33 C 0.0696(4) -0.0713(2) 0.1045(5) 0.0563(14) Uani 1 1 d . . .
H33A H 0.1148 -0.0969 0.1128 0.068 Uiso 1 1 calc R . .
H33B H 0.0347 -0.0828 0.0366 0.068 Uiso 1 1 calc R . .
O34 O 0.0888(3) -0.00708(17) 0.1025(3) 0.0568(10) Uani 1 1 d . . .
C35 C 0.1197(3) 0.0133(3) 0.0213(4) 0.0516(13) Uani 1 1 d . . .
C36 C 0.1386(3) 0.0752(3) 0.0263(4) 0.0500(12) Uani 1 1 d . . .
C37 C 0.1670(4) 0.1000(3) -0.0572(4) 0.0577(14) Uani 1 1 d . . .
C38 C 0.1785(4) 0.0645(3) -0.1426(4) 0.0631(16) Uani 1 1 d . . .
H38A H 0.1974 0.0820 -0.1994 0.076 Uiso 1 1 calc R . .
C39 C 0.1618(4) 0.0031(3) -0.1420(5) 0.0644(18) Uani 1 1 d . . .
H39A H 0.1708 -0.0220 -0.1987 0.077 Uiso 1 1 calc R . .
C40 C 0.1324(3) -0.0237(3) -0.0626(4) 0.0580(14) Uani 1 1 d . . .
H40A H 0.1211 -0.0662 -0.0647 0.070 Uiso 1 1 calc R . .
O41 O 0.5958(2) 0.0550(2) 0.7993(4) 0.0752(13) Uani 1 1 d . . .
C42 C 0.6712(4) 0.0722(4) 0.7971(8) 0.096(3) Uani 1 1 d . . .
H42A H 0.6946 0.0397 0.7614 0.115 Uiso 1 1 calc R . .
H42B H 0.7010 0.0774 0.8713 0.115 Uiso 1 1 calc R . .
C43 C 0.6690(6) 0.1295(4) 0.7381(9) 0.104(3) Uani 1 1 d . . .
H43A H 0.7202 0.1408 0.7333 0.125 Uiso 1 1 calc R . .
H43B H 0.6498 0.1624 0.7783 0.125 Uiso 1 1 calc R . .
C44 C 0.6214(5) 0.1258(3) 0.6280(9) 0.099(3) Uani 1 1 d . . .
H44A H 0.5689 0.1216 0.6338 0.119 Uiso 1 1 calc R . .
H44B H 0.6347 0.0881 0.5932 0.119 Uiso 1 1 calc R . .
C45 C 0.6272(6) 0.1798(4) 0.5561(9) 0.103(3) Uani 1 1 d . . .
H45A H 0.6192 0.2180 0.5939 0.124 Uiso 1 1 calc R . .
H45B H 0.6782 0.1812 0.5432 0.124 Uiso 1 1 calc R . .
C46 C 0.5750(6) 0.1779(4) 0.4544(9) 0.106(3) Uani 1 1 d . . .
H46A H 0.5241 0.1813 0.4672 0.127 Uiso 1 1 calc R . .
H46B H 0.5790 0.1375 0.4207 0.127 Uiso 1 1 calc R . .
C47 C 0.5854(12) 0.2263(6) 0.3786(9) 0.188(8) Uani 1 1 d . . .
H47A H 0.5806 0.2665 0.4124 0.225 Uiso 1 1 calc R . .
H47B H 0.6368 0.2234 0.3678 0.225 Uiso 1 1 calc R . .
C48 C 0.5368(7) 0.2252(7) 0.2785(12) 0.155(5) Uani 1 1 d D . .
H48A H 0.5251 0.1822 0.2565 0.186 Uiso 1 1 calc R . .
H48B H 0.5610 0.2445 0.2247 0.186 Uiso 1 1 calc R . .
C49 C 0.4665(7) 0.2587(10) 0.2809(10) 0.288(14) Uani 1 1 d DU . .
H49A H 0.4791 0.2989 0.3163 0.346 Uiso 1 1 calc R . .
H49B H 0.4382 0.2350 0.3245 0.346 Uiso 1 1 calc R . .
C50 C 0.4183(6) 0.2689(14) 0.1712(10) 0.301(14) Uani 1 1 d DU . .
H50A H 0.4187 0.2321 0.1259 0.361 Uiso 1 1 calc R . .
H50B H 0.4372 0.3042 0.1360 0.361 Uiso 1 1 calc R . .
C51 C 0.3408(5) 0.2817(6) 0.1841(7) 0.129(4) Uani 1 1 d D . .
H51A H 0.3343 0.3266 0.1879 0.155 Uiso 1 1 calc R . .
H51B H 0.3351 0.2641 0.2534 0.155 Uiso 1 1 calc R . .
C52 C 0.2799(5) 0.2566(4) 0.0960(6) 0.087(2) Uani 1 1 d D . .
H52A H 0.2823 0.2112 0.0988 0.104 Uiso 1 1 calc R . .
H52B H 0.2314 0.2689 0.1106 0.104 Uiso 1 1 calc R . .
C53 C 0.2821(4) 0.2764(4) -0.0145(6) 0.082(2) Uani 1 1 d . . .
H53A H 0.3277 0.2592 -0.0319 0.098 Uiso 1 1 calc R . .
H53B H 0.2872 0.3216 -0.0140 0.098 Uiso 1 1 calc R . .
C54 C 0.2168(4) 0.2593(3) -0.1049(5) 0.0687(18) Uani 1 1 d . . .
H54A H 0.2217 0.2821 -0.1701 0.082 Uiso 1 1 calc R . .
H54B H 0.1706 0.2737 -0.0852 0.082 Uiso 1 1 calc R . .
C55 C 0.2074(4) 0.1916(3) -0.1336(5) 0.0676(17) Uani 1 1 d . . .
H55A H 0.1709 0.1864 -0.2028 0.081 Uiso 1 1 calc R . .
H55B H 0.2555 0.1739 -0.1410 0.081 Uiso 1 1 calc R . .
O56 O 0.1816(3) 0.1611(2) -0.0485(3) 0.0675(12) Uani 1 1 d . . .
N57 N 0.1013(2) -0.0273(2) 0.5551(4) 0.0541(11) Uani 1 1 d . . .
C58 C 0.0560(3) -0.0478(3) 0.5918(4) 0.0505(13) Uani 1 1 d . . .
C59 C -0.0023(4) -0.0742(3) 0.6387(6) 0.0676(17) Uani 1 1 d . . .
H59A H -0.0435 -0.0881 0.5811 0.101 Uiso 1 1 calc R . .
H59B H -0.0204 -0.0430 0.6821 0.101 Uiso 1 1 calc R . .
H59C H 0.0178 -0.1091 0.6844 0.101 Uiso 1 1 calc R . .

loop_
_atom_site_aniso_label
_atom_site_aniso_U_11
_atom_site_aniso_U_22
_atom_site_aniso_U_33
_atom_site_aniso_U_23
_atom_site_aniso_U_13
_atom_site_aniso_U_12
Pd1 0.0326(3) 0.0625(3) 0.0430(3) 0.00440(16) 0.01105(19) -0.00270(16)
Cl1 0.0440(7) 0.0562(8) 0.0865(11) -0.0041(7) 0.0081(7) 0.0013(6)
Cl2 0.0607(8) 0.0762(9) 0.0474(7) -0.0130(6) 0.0292(6) -0.0096(7)
C1 0.086(4) 0.052(3) 0.043(3) 0.002(2) 0.031(3) -0.002(3)
O2 0.087(3) 0.076(3) 0.041(2) -0.0045(18) 0.029(2) -0.035(2)
C3 0.051(3) 0.054(3) 0.050(3) 0.005(2) 0.026(2) -0.009(2)
C4 0.046(3) 0.068(3) 0.046(3) -0.021(2) 0.023(2) -0.019(2)
N5 0.034(2) 0.067(3) 0.049(2) -0.018(2) 0.0142(18) -0.008(2)
C6 0.040(3) 0.109(5) 0.049(3) -0.030(3) 0.011(2) -0.005(3)
C7 0.031(3) 0.165(8) 0.070(4) -0.050(5) 0.017(3) -0.029(4)
C8 0.053(4) 0.184(9) 0.054(4) -0.045(5) 0.034(3) -0.046(5)
C9 0.057(4) 0.110(5) 0.050(3) -0.035(3) 0.027(3) -0.039(4)
C10 0.031(3) 0.132(7) 0.062(4) -0.015(4) 0.000(3) 0.006(3)
O11 0.040(2) 0.162(5) 0.056(3) -0.035(3) -0.005(2) 0.022(3)
C12 0.040(3) 0.083(4) 0.055(3) -0.009(3) 0.007(2) 0.001(3)
C13 0.045(3) 0.063(3) 0.042(3) -0.011(2) 0.010(2) -0.006(2)
C14 0.037(3) 0.068(4) 0.054(3) -0.012(3) 0.008(2) -0.008(2)
C15 0.045(3) 0.093(5) 0.074(4) -0.037(4) -0.007(3) 0.001(3)
C16 0.109(6) 0.086(5) 0.047(3) -0.010(3) -0.004(4) 0.031(5)
C17 0.106(6) 0.086(5) 0.055(4) 0.002(3) 0.025(4) 0.006(5)
C18 0.079(4) 0.063(4) 0.053(3) -0.008(3) 0.031(3) -0.003(3)
O19 0.086(3) 0.070(3) 0.106(4) -0.010(3) 0.059(3) -0.021(2)
C20 0.150(9) 0.073(5) 0.144(8) -0.014(5) 0.111(8) -0.031(5)
C21 0.177(11) 0.127(8) 0.166(10) -0.055(8) 0.127(10) -0.079(8)
C22 0.202(14) 0.157(11) 0.216(14) -0.084(10) 0.153(12) -0.116(10)
C23 0.25(2) 0.112(10) 0.95(7) 0.15(2) 0.44(4) 0.080(12)
C24 0.90(9) 0.58(7) 0.65(7) 0.46(6) 0.30(7) 0.00(6)
C25 0.50(4) 0.30(3) 0.21(2) -0.16(2) -0.15(2) 0.14(3)
C26 0.168(15) 0.104(10) 0.87(6) 0.18(2) 0.26(3) 0.026(10)
C27 0.250(19) 0.133(10) 0.109(9) 0.033(8) 0.070(11) -0.042(11)
C28 0.203(16) 0.129(11) 0.41(3) 0.156(16) 0.203(19) 0.088(11)
C29 0.143(9) 0.078(6) 0.129(8) 0.043(6) -0.038(7) -0.032(6)
C30 0.100(6) 0.075(5) 0.075(4) 0.028(4) 0.007(4) -0.014(4)
C31 0.069(4) 0.044(3) 0.074(4) 0.002(3) 0.000(3) 0.004(3)
C32 0.065(4) 0.043(3) 0.050(3) 0.006(2) 0.005(3) 0.004(2)
C33 0.068(4) 0.041(3) 0.054(3) -0.002(2) 0.003(3) 0.001(2)
O34 0.083(3) 0.048(2) 0.041(2) 0.0019(15) 0.018(2) -0.0020(18)
C35 0.061(3) 0.059(3) 0.034(3) -0.001(2) 0.007(2) 0.010(3)
C36 0.060(3) 0.053(3) 0.039(3) 0.004(2) 0.016(2) 0.007(2)
C37 0.069(4) 0.066(4) 0.042(3) 0.008(2) 0.021(3) 0.012(3)
C38 0.071(4) 0.083(4) 0.038(3) 0.007(3) 0.017(3) 0.018(3)
C39 0.068(4) 0.084(5) 0.039(3) -0.010(3) 0.008(3) 0.024(3)
C40 0.066(4) 0.064(4) 0.042(3) -0.005(3) 0.008(3) 0.013(3)
O41 0.052(2) 0.070(3) 0.114(4) 0.002(3) 0.042(3) -0.006(2)
C42 0.068(5) 0.084(5) 0.155(8) -0.047(5) 0.067(5) -0.029(4)
C43 0.126(8) 0.077(5) 0.136(8) -0.036(5) 0.088(7) -0.032(5)
C44 0.097(6) 0.060(4) 0.171(10) -0.007(5) 0.094(7) -0.012(4)
C45 0.120(7) 0.066(5) 0.143(8) -0.029(5) 0.071(7) -0.020(5)
C46 0.109(7) 0.087(6) 0.137(9) -0.013(6) 0.060(7) -0.022(5)
C47 0.35(2) 0.120(10) 0.079(7) -0.022(7) 0.021(11) 0.000(12)
C48 0.114(9) 0.194(14) 0.158(12) -0.052(11) 0.031(8) -0.022(9)
C49 0.080(8) 0.64(4) 0.136(12) 0.08(2) 0.007(8) -0.028(16)
C50 0.20(2) 0.56(4) 0.116(12) -0.03(2) -0.035(12) 0.08(2)
C51 0.099(7) 0.213(13) 0.081(6) 0.025(7) 0.030(5) 0.042(8)
C52 0.107(6) 0.088(5) 0.072(5) 0.022(4) 0.032(4) 0.019(5)
C53 0.085(5) 0.101(6) 0.064(4) 0.021(4) 0.026(4) 0.020(4)
C54 0.075(4) 0.076(4) 0.060(4) 0.028(3) 0.027(3) 0.011(3)
C55 0.078(4) 0.078(4) 0.054(3) 0.024(3) 0.030(3) 0.011(3)
O56 0.096(3) 0.066(3) 0.051(2) 0.0090(19) 0.040(2) 0.004(2)
N57 0.041(2) 0.073(3) 0.047(2) 0.015(2) 0.007(2) 0.003(2)
C58 0.040(3) 0.066(3) 0.047(3) 0.019(2) 0.012(2) 0.002(2)
C59 0.053(3) 0.081(4) 0.075(4) 0.028(3) 0.027(3) 0.002(3)

loop_
_atom_type_symbol
_atom_type_description
_atom_type_scat_dispersion_real
_atom_type_scat_dispersion_imag
_atom_type_scat_source
C C 0.0033 0.0016 'International Tables Vol C Tables 4.2.6.8 and 6.1.1.4'
H H 0.0000 0.0000 'International Tables Vol C Tables 4.2.6.8 and 6.1.1.4'
N N 0.0061 0.0033 'International Tables Vol C Tables 4.2.6.8 and 6.1.1.4'
O O 0.0106 0.0060 'International Tables Vol C Tables 4.2.6.8 and 6.1.1.4'
Cl Cl 0.1484 0.1585 'International Tables Vol C Tables 4.2.6.8 and 6.1.1.4'
Pd Pd -0.9988 1.0072 'International Tables Vol C Tables 4.2.6.8 and 6.1.1.4'

loop_
_geom_angle_atom_site_label_1
_geom_angle_atom_site_label_2
_geom_angle_atom_site_label_3
_geom_angle
_geom_angle_site_symmetry_1
_geom_angle_site_symmetry_3
_geom_angle_publ_flag
N57 Pd1 N5 177.48(18) . . ?
N57 Pd1 Cl1 90.03(16) . . ?
N5 Pd1 Cl1 89.94(13) . . ?
N57 Pd1 Cl2 90.71(16) . . ?
N5 Pd1 Cl2 89.40(13) . . ?
Cl1 Pd1 Cl2 178.01(6) . . ?
O2 C1 C36 110.5(5) . . ?
O2 C1 H1A 109.6 . . ?
C36 C1 H1A 109.6 . . ?
O2 C1 H1B 109.6 . . ?
C36 C1 H1B 109.6 . . ?
H1A C1 H1B 108.1 . . ?
C3 O2 C1 114.7(4) . . ?
O2 C3 C4 109.1(4) . . ?
O2 C3 H3A 109.9 . . ?
C4 C3 H3A 109.9 . . ?
O2 C3 H3B 109.9 . . ?
C4 C3 H3B 109.9 . . ?
H3A C3 H3B 108.3 . . ?
N5 C4 C9 120.4(6) . . ?
N5 C4 C3 116.9(4) . . ?
C9 C4 C3 122.7(5) . . ?
C6 N5 C4 120.6(5) . . ?
C6 N5 Pd1 118.6(4) . . ?
C4 N5 Pd1 120.8(3) . . ?
N5 C6 C7 120.1(7) . . ?
N5 C6 C10 116.9(5) . . ?
C7 C6 C10 122.9(6) . . ?
C6 C7 C8 119.2(6) . . ?
C6 C7 H7A 120.4 . . ?
C8 C7 H7A 120.4 . . ?
C9 C8 C7 120.0(6) . . ?
C9 C8 H8A 120.0 . . ?
C7 C8 H8A 120.0 . . ?
C8 C9 C4 119.7(7) . . ?
C8 C9 H9A 120.2 . . ?
C4 C9 H9A 120.2 . . ?
O11 C10 C6 111.4(6) . . ?
O11 C10 H10A 109.4 . . ?
C6 C10 H10A 109.4 . . ?
O11 C10 H10B 109.4 . . ?
C6 C10 H10B 109.4 . . ?
H10A C10 H10B 108.0 . . ?
C12 O11 C10 115.1(5) . . ?
O11 C12 C13 108.1(5) . . ?
O11 C12 H12A 110.1 . . ?
C13 C12 H12A 110.1 . . ?
O11 C12 H12B 110.1 . . ?
C13 C12 H12B 110.1 . . ?
H12A C12 H12B 108.4 . . ?
C18 C13 C14 118.7(6) . . ?
C18 C13 C12 118.6(6) . . ?
C14 C13 C12 122.7(6) . . ?
O41 C14 C13 115.2(5) . . ?
O41 C14 C15 124.8(6) . . ?
C13 C14 C15 120.0(6) . . ?
C16 C15 C14 118.5(6) . . ?
C16 C15 H15A 120.7 . . ?
C14 C15 H15A 120.7 . . ?
C17 C16 C15 122.4(7) . . ?
C17 C16 H16A 118.8 . . ?
C15 C16 H16A 118.8 . . ?
C16 C17 C18 118.5(7) . . ?
C16 C17 H17A 120.7 . . ?
C18 C17 H17A 120.7 . . ?
O19 C18 C13 114.8(6) . . ?
O19 C18 C17 123.3(7) . . ?
C13 C18 C17 121.9(7) . . ?
C18 O19 C20 118.6(7) . . ?
O19 C20 C21 107.6(9) . . ?
O19 C20 H20A 110.2 . . ?
C21 C20 H20A 110.2 . . ?
O19 C20 H20B 110.2 . . ?
C21 C20 H20B 110.2 . . ?
H20A C20 H20B 108.5 . . ?
C20 C21 C22 112.6(8) . . ?
C20 C21 H21A 109.1 . . ?
C22 C21 H21A 109.1 . . ?
C20 C21 H21B 109.1 . . ?
C22 C21 H21B 109.1 . . ?
H21A C21 H21B 107.8 . . ?
C23 C22 C21 119.0(13) . . ?
C23 C22 H22A 107.6 . . ?
C21 C22 H22A 107.6 . . ?
C23 C22 H22B 107.6 . . ?
C21 C22 H22B 107.6 . . ?
H22A C22 H22B 107.0 . . ?
C24 C23 C22 134(2) . . ?
C24 C23 C25 48.3(8) . . ?
C22 C23 C25 98.9(13) . . ?
C24 C23 H23A 103.7 . . ?
C22 C23 H23A 103.7 . . ?
C25 C23 H23A 84.6 . . ?
C24 C23 H23B 103.7 . . ?
C22 C23 H23B 103.7 . . ?
C25 C23 H23B 152.1 . . ?
H23A C23 H23B 105.4 . . ?
C25 C24 C23 83.3(15) . . ?
C25 C24 H24A 114.8 . . ?
C23 C24 H24A 114.8 . . ?
C25 C24 H24B 114.8 . . ?
C23 C24 H24B 114.8 . . ?
H24A C24 H24B 111.8 . . ?
C26 C25 C24 95(2) . . ?
C26 C25 C23 142(2) . . ?
C24 C25 C23 48.4(8) . . ?
C26 C25 H25A 112.8 . . ?
C24 C25 H25A 112.8 . . ?
C23 C25 H25A 94.5 . . ?
C26 C25 H25B 112.8 . . ?
C24 C25 H25B 112.8 . . ?
C23 C25 H25B 79.7 . . ?
H25A C25 H25B 110.2 . . ?
C25 C26 C27 122(2) . . ?
C25 C26 H26A 106.8 . . ?
C27 C26 H26A 106.8 . . ?
C25 C26 H26B 106.8 . . ?
C27 C26 H26B 106.8 . . ?
H26A C26 H26B 106.7 . . ?
C26 C27 C28 122(2) . . ?
C26 C27 H27A 106.8 . . ?
C28 C27 H27A 106.8 . . ?
C26 C27 H27B 106.8 . . ?
C28 C27 H27B 106.8 . . ?
H27A C27 H27B 106.6 . . ?
C29 C28 C27 125.8(13) . . ?
C29 C28 H28A 105.9 . . ?
C27 C28 H28A 105.9 . . ?
C29 C28 H28B 105.9 . . ?
C27 C28 H28B 105.9 . . ?
H28A C28 H28B 106.2 . . ?
C28 C29 C30 111.5(8) . . ?
C28 C29 H29A 109.3 . . ?
C30 C29 H29A 109.3 . . ?
C28 C29 H29B 109.3 . . ?
C30 C29 H29B 109.3 . . ?
H29A C29 H29B 108.0 . . ?
C31 C30 C29 114.6(8) . . ?
C31 C30 H30A 108.6 . . ?
C29 C30 H30A 108.6 . . ?
C31 C30 H30B 108.6 . . ?
C29 C30 H30B 108.6 . . ?
H30A C30 H30B 107.6 . . ?
C30 C31 C32 113.1(6) . . ?
C30 C31 H31A 109.0 . . ?
C32 C31 H31A 109.0 . . ?
C30 C31 H31B 109.0 . . ?
C32 C31 H31B 109.0 . . ?
H31A C31 H31B 107.8 . . ?
C33 C32 C31 112.1(5) . . ?
C33 C32 H32A 109.2 . . ?
C31 C32 H32A 109.2 . . ?
C33 C32 H32B 109.2 . . ?
C31 C32 H32B 109.2 . . ?
H32A C32 H32B 107.9 . . ?
O34 C33 C32 107.4(4) . . ?
O34 C33 H33A 110.2 . . ?
C32 C33 H33A 110.2 . . ?
O34 C33 H33B 110.2 . . ?
C32 C33 H33B 110.2 . . ?
H33A C33 H33B 108.5 . . ?
C35 O34 C33 118.3(4) . . ?
O34 C35 C36 115.1(5) . . ?
O34 C35 C40 124.1(6) . . ?
C36 C35 C40 120.8(6) . . ?
C35 C36 C37 118.2(5) . . ?
C35 C36 C1 120.9(5) . . ?
C37 C36 C1 120.8(5) . . ?
O56 C37 C38 123.2(5) . . ?
O56 C37 C36 114.8(5) . . ?
C38 C37 C36 122.0(6) . . ?
C39 C38 C37 117.7(6) . . ?
C39 C38 H38A 121.2 . . ?
C37 C38 H38A 121.2 . . ?
C38 C39 C40 122.8(6) . . ?
C38 C39 H39A 118.6 . . ?
C40 C39 H39A 118.6 . . ?
C39 C40 C35 118.4(6) . . ?
C39 C40 H40A 120.8 . . ?
C35 C40 H40A 120.8 . . ?
C14 O41 C42 118.0(6) . . ?
O41 C42 C43 108.4(8) . . ?
O41 C42 H42A 110.0 . . ?
C43 C42 H42A 110.0 . . ?
O41 C42 H42B 110.0 . . ?
C43 C42 H42B 110.0 . . ?
H42A C42 H42B 108.4 . . ?
C42 C43 C44 112.6(7) . . ?
C42 C43 H43A 109.1 . . ?
C44 C43 H43A 109.1 . . ?
C42 C43 H43B 109.1 . . ?
C44 C43 H43B 109.1 . . ?
H43A C43 H43B 107.8 . . ?
C43 C44 C45 115.1(8) . . ?
C43 C44 H44A 108.5 . . ?
C45 C44 H44A 108.5 . . ?
C43 C44 H44B 108.5 . . ?
C45 C44 H44B 108.5 . . ?
H44A C44 H44B 107.5 . . ?
C46 C45 C44 113.8(8) . . ?
C46 C45 H45A 108.8 . . ?
C44 C45 H45A 108.8 . . ?
C46 C45 H45B 108.8 . . ?
C44 C45 H45B 108.8 . . ?
H45A C45 H45B 107.7 . . ?
C45 C46 C47 114.5(10) . . ?
C45 C46 H46A 108.6 . . ?
C47 C46 H46A 108.6 . . ?
C45 C46 H46B 108.6 . . ?
C47 C46 H46B 108.6 . . ?
H46A C46 H46B 107.6 . . ?
C48 C47 C46 116.2(15) . . ?
C48 C47 H47A 108.2 . . ?
C46 C47 H47A 108.2 . . ?
C48 C47 H47B 108.2 . . ?
C46 C47 H47B 108.2 . . ?
H47A C47 H47B 107.4 . . ?
C47 C48 C49 111.0(12) . . ?
C47 C48 H48A 109.4 . . ?
C49 C48 H48A 109.4 . . ?
C47 C48 H48B 109.4 . . ?
C49 C48 H48B 109.4 . . ?
H48A C48 H48B 108.0 . . ?
C48 C49 C50 113.0(12) . . ?
C48 C49 H49A 109.0 . . ?
C50 C49 H49A 109.0 . . ?
C48 C49 H49B 109.0 . . ?
C50 C49 H49B 109.0 . . ?
H49A C49 H49B 107.8 . . ?
C49 C50 C51 107.9(9) . . ?
C49 C50 H50A 110.1 . . ?
C51 C50 H50A 110.1 . . ?
C49 C50 H50B 110.1 . . ?
C51 C50 H50B 110.1 . . ?
H50A C50 H50B 108.4 . . ?
C50 C51 C52 114.9(10) . . ?
C50 C51 H51A 108.5 . . ?
C52 C51 H51A 108.5 . . ?
C50 C51 H51B 108.5 . . ?
C52 C51 H51B 108.5 . . ?
H51A C51 H51B 107.5 . . ?
C53 C52 C51 115.5(7) . . ?
C53 C52 H52A 108.4 . . ?
C51 C52 H52A 108.4 . . ?
C53 C52 H52B 108.4 . . ?
C51 C52 H52B 108.4 . . ?
H52A C52 H52B 107.5 . . ?
C52 C53 C54 117.8(7) . . ?
C52 C53 H53A 107.9 . . ?
C54 C53 H53A 107.9 . . ?
C52 C53 H53B 107.9 . . ?
C54 C53 H53B 107.9 . . ?
H53A C53 H53B 107.2 . . ?
C53 C54 C55 116.7(6) . . ?
C53 C54 H54A 108.1 . . ?
C55 C54 H54A 108.1 . . ?
C53 C54 H54B 108.1 . . ?
C55 C54 H54B 108.1 . . ?
H54A C54 H54B 107.3 . . ?
O56 C55 C54 107.8(5) . . ?
O56 C55 H55A 110.2 . . ?
C54 C55 H55A 110.2 . . ?
O56 C55 H55B 110.2 . . ?
C54 C55 H55B 110.2 . . ?
H55A C55 H55B 108.5 . . ?
C37 O56 C55 118.9(5) . . ?
C58 N57 Pd1 174.4(4) . . ?
N57 C58 C59 179.8(7) . . ?
C58 C59 H59A 109.5 . . ?
C58 C59 H59B 109.5 . . ?
H59A C59 H59B 109.5 . . ?
C58 C59 H59C 109.5 . . ?
H59A C59 H59C 109.5 . . ?
H59B C59 H59C 109.5 . . ?

loop_
_geom_bond_atom_site_label_1
_geom_bond_atom_site_label_2
_geom_bond_distance
_geom_bond_site_symmetry_2
_geom_bond_publ_flag
Pd1 N57 2.010(5) . ?
Pd1 N5 2.018(4) . ?
Pd1 Cl1 2.2804(16) . ?
Pd1 Cl2 2.2873(16) . ?
C1 O2 1.437(8) . ?
C1 C36 1.511(7) . ?
C1 H1A 0.9900 . ?
C1 H1B 0.9900 . ?
O2 C3 1.410(6) . ?
C3 C4 1.493(8) . ?
C3 H3A 0.9900 . ?
C3 H3B 0.9900 . ?
C4 N5 1.365(7) . ?
C4 C9 1.387(7) . ?
N5 C6 1.344(8) . ?
C6 C7 1.394(9) . ?
C6 C10 1.505(10) . ?
C7 C8 1.392(12) . ?
C7 H7A 0.9500 . ?
C8 C9 1.357(10) . ?
C8 H8A 0.9500 . ?
C9 H9A 0.9500 . ?
C10 O11 1.428(7) . ?
C10 H10A 0.9900 . ?
C10 H10B 0.9900 . ?
O11 C12 1.432(8) . ?
C12 C13 1.499(8) . ?
C12 H12A 0.9900 . ?
C12 H12B 0.9900 . ?
C13 C18 1.375(9) . ?
C13 C14 1.389(8) . ?
C14 O41 1.353(8) . ?
C14 C15 1.402(9) . ?
C15 C16 1.380(11) . ?
C15 H15A 0.9500 . ?
C16 C17 1.350(12) . ?
C16 H16A 0.9500 . ?
C17 C18 1.383(10) . ?
C17 H17A 0.9500 . ?
C18 O19 1.374(8) . ?
O19 C20 1.425(9) . ?
C20 C21 1.495(15) . ?
C20 H20A 0.9900 . ?
C20 H20B 0.9900 . ?
C21 C22 1.513(17) . ?
C21 H21A 0.9900 . ?
C21 H21B 0.9900 . ?
C22 C23 1.500(5) . ?
C22 H22A 0.9900 . ?
C22 H22B 0.9900 . ?
C23 C24 1.499(5) . ?
C23 C25 1.99(3) . ?
C23 H23A 0.9900 . ?
C23 H23B 0.9900 . ?
C24 C25 1.498(5) . ?
C24 H24A 0.9900 . ?
C24 H24B 0.9900 . ?
C25 C26 1.50(3) . ?
C25 H25A 0.9900 . ?
C25 H25B 0.9900 . ?
C26 C27 1.500(5) . ?
C26 H26A 0.9900 . ?
C26 H26B 0.9900 . ?
C27 C28 1.510(5) . ?
C27 H27A 0.9900 . ?
C27 H27B 0.9900 . ?
C28 C29 1.502(5) . ?
C28 H28A 0.9900 . ?
C28 H28B 0.9900 . ?
C29 C30 1.542(10) . ?
C29 H29A 0.9900 . ?
C29 H29B 0.9900 . ?
C30 C31 1.495(10) . ?
C30 H30A 0.9900 . ?
C30 H30B 0.9900 . ?
C31 C32 1.514(8) . ?
C31 H31A 0.9900 . ?
C31 H31B 0.9900 . ?
C32 C33 1.512(8) . ?
C32 H32A 0.9900 . ?
C32 H32B 0.9900 . ?
C33 O34 1.445(6) . ?
C33 H33A 0.9900 . ?
C33 H33B 0.9900 . ?
O34 C35 1.364(7) . ?
C35 C36 1.392(8) . ?
C35 C40 1.401(8) . ?
C36 C37 1.394(8) . ?
C37 O56 1.358(8) . ?
C37 C38 1.392(8) . ?
C38 C39 1.374(9) . ?
C38 H38A 0.9500 . ?
C39 C40 1.379(9) . ?
C39 H39A 0.9500 . ?
C40 H40A 0.9500 . ?
O41 C42 1.447(8) . ?
C42 C43 1.454(13) . ?
C42 H42A 0.9900 . ?
C42 H42B 0.9900 . ?
C43 C44 1.483(14) . ?
C43 H43A 0.9900 . ?
C43 H43B 0.9900 . ?
C44 C45 1.511(12) . ?
C44 H44A 0.9900 . ?
C44 H44B 0.9900 . ?
C45 C46 1.433(14) . ?
C45 H45A 0.9900 . ?
C45 H45B 0.9900 . ?
C46 C47 1.472(16) . ?
C46 H46A 0.9900 . ?
C46 H46B 0.9900 . ?
C47 C48 1.388(17) . ?
C47 H47A 0.9900 . ?
C47 H47B 0.9900 . ?
C48 C49 1.493(5) . ?
C48 H48A 0.9900 . ?
C48 H48B 0.9900 . ?
C49 C50 1.498(5) . ?
C49 H49A 0.9900 . ?
C49 H49B 0.9900 . ?
C50 C51 1.501(5) . ?
C50 H50A 0.9900 . ?
C50 H50B 0.9900 . ?
C51 C52 1.504(5) . ?
C51 H51A 0.9900 . ?
C51 H51B 0.9900 . ?
C52 C53 1.482(9) . ?
C52 H52A 0.9900 . ?
C52 H52B 0.9900 . ?
C53 C54 1.518(11) . ?
C53 H53A 0.9900 . ?
C53 H53B 0.9900 . ?
C54 C55 1.523(10) . ?
C54 H54A 0.9900 . ?
C54 H54B 0.9900 . ?
C55 O56 1.442(7) . ?
C55 H55A 0.9900 . ?
C55 H55B 0.9900 . ?
N57 C58 1.136(7) . ?
C58 C59 1.458(8) . ?
C59 H59A 0.9800 . ?
C59 H59B 0.9800 . ?
C59 H59C 0.9800 . ?

loop_
_geom_torsion_atom_site_label_1
_geom_torsion_atom_site_label_2
_geom_torsion_atom_site_label_3
_geom_torsion_atom_site_label_4
_geom_torsion
_geom_torsion_site_symmetry_1
_geom_torsion_site_symmetry_2
_geom_torsion_site_symmetry_3
_geom_torsion_site_symmetry_4
_geom_torsion_publ_flag
C36 C1 O2 C3 -102.0(5) . . . . ?
C1 O2 C3 C4 168.4(4) . . . . ?
O2 C3 C4 N5 171.1(5) . . . . ?
O2 C3 C4 C9 -10.7(8) . . . . ?
C9 C4 N5 C6 1.0(8) . . . . ?
C3 C4 N5 C6 179.3(5) . . . . ?
C9 C4 N5 Pd1 -178.0(4) . . . . ?
C3 C4 N5 Pd1 0.3(6) . . . . ?
Cl1 Pd1 N5 C6 -87.6(4) . . . . ?
Cl2 Pd1 N5 C6 94.3(4) . . . . ?
Cl1 Pd1 N5 C4 91.4(4) . . . . ?
Cl2 Pd1 N5 C4 -86.7(4) . . . . ?
C4 N5 C6 C7 -1.6(9) . . . . ?
Pd1 N5 C6 C7 177.4(6) . . . . ?
C4 N5 C6 C10 -178.1(6) . . . . ?
Pd1 N5 C6 C10 0.9(8) . . . . ?
N5 C6 C7 C8 0.9(11) . . . . ?
C10 C6 C7 C8 177.2(7) . . . . ?
C6 C7 C8 C9 0.5(13) . . . . ?
C7 C8 C9 C4 -1.1(12) . . . . ?
N5 C4 C9 C8 0.3(10) . . . . ?
C3 C4 C9 C8 -177.8(6) . . . . ?
N5 C6 C10 O11 175.1(6) . . . . ?
C7 C6 C10 O11 -1.3(10) . . . . ?
C6 C10 O11 C12 106.4(7) . . . . ?
C10 O11 C12 C13 157.6(6) . . . . ?
O11 C12 C13 C18 -75.2(7) . . . . ?
O11 C12 C13 C14 104.1(7) . . . . ?
C18 C13 C14 O41 -177.8(5) . . . . ?
C12 C13 C14 O41 2.9(8) . . . . ?
C18 C13 C14 C15 1.0(8) . . . . ?
C12 C13 C14 C15 -178.2(5) . . . . ?
O41 C14 C15 C16 178.4(6) . . . . ?
C13 C14 C15 C16 -0.3(9) . . . . ?
C14 C15 C16 C17 -0.6(10) . . . . ?
C15 C16 C17 C18 0.8(11) . . . . ?
C14 C13 C18 O19 179.7(5) . . . . ?
C12 C13 C18 O19 -1.0(8) . . . . ?
C14 C13 C18 C17 -0.8(9) . . . . ?
C12 C13 C18 C17 178.4(6) . . . . ?
C16 C17 C18 O19 179.3(6) . . . . ?
C16 C17 C18 C13 -0.1(10) . . . . ?
C13 C18 O19 C20 -177.1(6) . . . . ?
C17 C18 O19 C20 3.4(9) . . . . ?
C18 O19 C20 C21 175.4(6) . . . . ?
O19 C20 C21 C22 66.1(12) . . . . ?
C20 C21 C22 C23 161.7(11) . . . . ?
C21 C22 C23 C24 172(2) . . . . ?
C21 C22 C23 C25 -149.4(16) . . . . ?
C22 C23 C24 C25 55(4) . . . . ?
C23 C24 C25 C26 168(2) . . . . ?
C24 C23 C25 C26 -20(4) . . . . ?
C22 C23 C25 C26 -163(4) . . . . ?
C22 C23 C25 C24 -143(3) . . . . ?
C24 C25 C26 C27 4(4) . . . . ?
C23 C25 C26 C27 19(5) . . . . ?
C25 C26 C27 C28 159(2) . . . . ?
C26 C27 C28 C29 -164.1(11) . . . . ?
C27 C28 C29 C30 65.4(16) . . . . ?
C28 C29 C30 C31 86.7(11) . . . . ?
C29 C30 C31 C32 -175.9(6) . . . . ?
C30 C31 C32 C33 173.6(6) . . . . ?
C31 C32 C33 O34 -174.2(5) . . . . ?
C32 C33 O34 C35 -177.5(5) . . . . ?
C33 O34 C35 C36 -178.3(5) . . . . ?
C33 O34 C35 C40 1.8(8) . . . . ?
O34 C35 C36 C37 -176.7(5) . . . . ?
C40 C35 C36 C37 3.2(9) . . . . ?
O34 C35 C36 C1 5.1(8) . . . . ?
C40 C35 C36 C1 -175.0(5) . . . . ?
O2 C1 C36 C35 89.8(6) . . . . ?
O2 C1 C36 C37 -88.4(6) . . . . ?
C35 C36 C37 O56 177.7(5) . . . . ?
C1 C36 C37 O56 -4.0(8) . . . . ?
C35 C36 C37 C38 -1.8(9) . . . . ?
C1 C36 C37 C38 176.5(6) . . . . ?
O56 C37 C38 C39 179.8(6) . . . . ?
C36 C37 C38 C39 -0.7(10) . . . . ?
C37 C38 C39 C40 1.9(10) . . . . ?
C38 C39 C40 C35 -0.5(10) . . . . ?
O34 C35 C40 C39 177.7(6) . . . . ?
C36 C35 C40 C39 -2.1(9) . . . . ?
C13 C14 O41 C42 -173.4(6) . . . . ?
C15 C14 O41 C42 7.8(9) . . . . ?
C14 O41 C42 C43 -176.7(6) . . . . ?
O41 C42 C43 C44 -56.3(9) . . . . ?
C42 C43 C44 C45 -169.8(7) . . . . ?
C43 C44 C45 C46 -173.8(8) . . . . ?
C44 C45 C46 C47 -173.4(10) . . . . ?
C45 C46 C47 C48 178.8(12) . . . . ?
C46 C47 C48 C49 85.8(18) . . . . ?
C47 C48 C49 C50 169.4(19) . . . . ?
C48 C49 C50 C51 160.3(17) . . . . ?
C49 C50 C51 C52 -144.6(17) . . . . ?
C50 C51 C52 C53 -55.8(17) . . . . ?
C51 C52 C53 C54 -172.2(8) . . . . ?
C52 C53 C54 C55 -68.6(9) . . . . ?
C53 C54 C55 O56 72.4(7) . . . . ?
C38 C37 O56 C55 2.6(9) . . . . ?
C36 C37 O56 C55 -176.8(5) . . . . ?
C54 C55 O56 C37 178.2(5) . . . . ?
